data_4322313
loop_
_publ_author_name
'Isabel Castro'
'Mar\'ia Luisa Calatayud'
'Jorunn Sletten'
'Francesc Lloret'
'Juan Cano'
'Miguel Julve'
'Gunther Seitz'
'Klaus Mann'

_publ_section_title
;
 Ferro- and Antiferromagnetic Coupling through 1,n-Dithiosquarate Bridges
 (n= 2, 3) in Copper(II) Dimers. Syntheses, Crystal Structures, and
 Magnetic Properties of [Cu2(bpca)2(1,2-dtsq)(H2O)].2H2O and
 [Cu2(bpca)2(1,3-dtsq)].2H2O
;
_journal_name_full 'Inorganic Chemistry'
_journal_page_first 4680
_journal_page_last 4687
_journal_paper_doi 10.1021/ic9904384
_journal_volume 38
_journal_year 1999
_chemical_formula_moiety 'C28 H20 Cu2 N6 O8 S2'
_chemical_formula_sum 'C28 H20 Cu2 N6 O8 S2'
_chemical_formula_weight 759.70
_chemical_name_systematic
; 
 ? 
;
_space_group_IT_number 2
_symmetry_cell_setting triclinic
_symmetry_space_group_name_Hall '-P 1'
_symmetry_space_group_name_H-M 'P -1'
_atom_sites_solution_hydrogens geom
_atom_sites_solution_primary Patterson
_atom_sites_solution_secondary difmap
_audit_creation_method SHELXL-97
_cell_angle_alpha 109.02(2)
_cell_angle_beta 97.40(2)
_cell_angle_gamma 110.27(2)
_cell_formula_units_Z 1
_cell_length_a 7.656(2)
_cell_length_b 9.351(3)
_cell_length_c 11.587(2)
_cell_measurement_reflns_used 25
_cell_measurement_temperature 294(2)
_cell_measurement_theta_max 19
_cell_measurement_theta_min 15
_cell_volume 707.8(4)
_computing_cell_refinement 'Enraf-Nonius CAD4 EXPRESS'
_computing_data_collection 'Enraf-Nonius CAD4 EXPRESS'
_computing_data_reduction XCAD
_computing_molecular_graphics 'XP Version 4.3'
_computing_publication_material CIFTAB
_computing_structure_refinement 'SHELXL-93 (Sheldrick, 1993)'
_computing_structure_solution 'SHELXS-86 (Sheldrick, 1990)'
_diffrn_ambient_temperature 294(2)
_diffrn_detector_area_resol_mean '2\q = 50 deg'
_diffrn_measured_fraction_theta_full 0.956
_diffrn_measured_fraction_theta_max 0.956
_diffrn_measurement_device_type 'Enraf-Nonius CAD4 diffractometer'
_diffrn_measurement_method '\w/2\q scan'
_diffrn_radiation_monochromator graphite
_diffrn_radiation_source 'fine-focus sealed tube'
_diffrn_radiation_type MoK\a
_diffrn_radiation_wavelength 0.71073
_diffrn_reflns_av_R_equivalents 0.0527
_diffrn_reflns_av_sigmaI/netI 0.0736
_diffrn_reflns_limit_h_max 8
_diffrn_reflns_limit_h_min -9
_diffrn_reflns_limit_k_max 11
_diffrn_reflns_limit_k_min -10
_diffrn_reflns_limit_l_max 0
_diffrn_reflns_limit_l_min -13
_diffrn_reflns_number 2752
_diffrn_reflns_theta_full 24.98
_diffrn_reflns_theta_max 24.98
_diffrn_reflns_theta_min 2.99
_diffrn_standards_decay_% 8
_diffrn_standards_interval_time '10800 sec'
_diffrn_standards_number 3
_exptl_absorpt_coefficient_mu 1.715
_exptl_absorpt_correction_T_max 0.910
_exptl_absorpt_correction_T_min 0.488
_exptl_absorpt_correction_type 'empirical, \y-scan measurements'
_exptl_crystal_colour 'yellowish green'
_exptl_crystal_density_diffrn 1.782
_exptl_crystal_density_method 'not measured'
_exptl_crystal_description rods
_exptl_crystal_F_000 384
_exptl_crystal_size_max 0.57
_exptl_crystal_size_mid 0.096
_exptl_crystal_size_min 0.026
_refine_diff_density_max 1.990
_refine_diff_density_min -2.518
_refine_diff_density_rms 0.210
_refine_ls_extinction_method none
_refine_ls_goodness_of_fit_ref 1.084
_refine_ls_hydrogen_treatment constr
_refine_ls_matrix_type full
_refine_ls_number_parameters 207
_refine_ls_number_reflns 2381
_refine_ls_number_restraints 0
_refine_ls_restrained_S_all 1.084
_refine_ls_R_factor_all 0.1271
_refine_ls_R_factor_gt 0.0900
_refine_ls_shift/su_max 0.010
_refine_ls_shift/su_mean 0.003
_refine_ls_structure_factor_coef Fsqd
_refine_ls_weighting_details 'calc w=1/[\s^2^(Fo^2^)+(0.1636P)^2^+0.0000P] where P=(Fo^2^+2Fc^2^)/3'
_refine_ls_weighting_scheme calc
_refine_ls_wR_factor_gt 0.2133
_refine_ls_wR_factor_ref 0.2381
_reflns_number_gt 1684
_reflns_number_total 2381
_reflns_threshold_expression >2sigma(I)
_cod_data_source_file ic9904384_2.cif
_cod_data_source_block cu13dtsq
_cod_original_cell_volume 707.8(3)
_cod_database_code 4322313

loop_
_symmetry_equiv_pos_as_xyz
'x, y, z'
'-x, -y, -z'

loop_
_atom_site_label
_atom_site_type_symbol
_atom_site_fract_x
_atom_site_fract_y
_atom_site_fract_z
_atom_site_U_iso_or_equiv
_atom_site_adp_type
_atom_site_occupancy
_atom_site_symmetry_multiplicity
_atom_site_calc_flag
_atom_site_refinement_flags
_atom_site_disorder_assembly
_atom_site_disorder_group
Cu Cu 0.00088(16) 0.20816(13) 0.20613(9) 0.0288(4) Uani 1 1 d . . .
S S 0.1868(3) 0.4916(3) 0.3175(2) 0.0331(6) Uani 1 1 d . . .
O1 O -0.3229(12) -0.2218(9) -0.0959(7) 0.054(2) Uani 1 1 d . . .
O2 O -0.1903(13) -0.2851(9) 0.1189(8) 0.064(2) Uani 1 1 d . . .
O3 O -0.2079(10) 0.2386(8) 0.3639(6) 0.0395(16) Uani 1 1 d . . .
O41 O -0.341(2) -0.481(2) 0.2763(15) 0.052(4) Uiso 0.55 1 d P . .
O42 O -0.395(5) -0.452(5) 0.241(3) 0.116(11) Uiso 0.44 1 d P . .
N1 N -0.1625(11) 0.2128(10) 0.0579(6) 0.0328(18) Uani 1 1 d . . .
N2 N -0.1372(11) -0.0324(9) 0.1066(7) 0.0331(18) Uani 1 1 d . . .
N3 N 0.1299(11) 0.1305(9) 0.3229(7) 0.0299(17) Uani 1 1 d . . .
C1 C -0.1746(15) 0.3480(13) 0.0445(10) 0.041(2) Uani 1 1 d . . .
H1 H -0.0956 0.4533 0.1063 0.050 Uiso 1 1 d R . .
C2 C -0.3035(16) 0.3313(15) -0.0608(11) 0.048(3) Uani 1 1 d . . .
H2 H -0.3140 0.4244 -0.0680 0.058 Uiso 1 1 d R . .
C3 C -0.4125(16) 0.1762(16) -0.1531(10) 0.050(3) Uani 1 1 d . . .
H3 H -0.4972 0.1637 -0.2245 0.060 Uiso 1 1 d R . .
C4 C -0.3999(15) 0.0366(15) -0.1413(9) 0.047(3) Uani 1 1 d . . .
H4 H -0.4750 -0.0697 -0.2030 0.057 Uiso 1 1 d R . .
C5 C -0.2718(13) 0.0624(12) -0.0339(8) 0.032(2) Uani 1 1 d . . .
C6 C -0.2479(13) -0.0809(12) -0.0126(8) 0.035(2) Uani 1 1 d . . .
C7 C -0.1073(14) -0.1332(11) 0.1599(9) 0.034(2) Uani 1 1 d . . .
C8 C 0.0431(14) -0.0374(11) 0.2854(8) 0.032(2) Uani 1 1 d . . .
C9 C 0.1008(15) -0.1136(12) 0.3561(11) 0.043(2) Uani 1 1 d . . .
H9 H 0.0418 -0.2286 0.3281 0.051 Uiso 1 1 d R . .
C10 C 0.2458(16) -0.0206(15) 0.4692(12) 0.050(3) Uani 1 1 d . . .
H10 H 0.2836 -0.0710 0.5189 0.061 Uiso 1 1 d R . .
C11 C 0.3311(17) 0.1469(15) 0.5031(10) 0.050(3) Uani 1 1 d . . .
H11 H 0.4310 0.2139 0.5774 0.060 Uiso 1 1 d R . .
C12 C 0.2684(16) 0.2178(13) 0.4288(9) 0.043(2) Uani 1 1 d . . .
H12 H 0.3277 0.3325 0.4544 0.052 Uiso 1 1 d R . .
C13 C 0.0725(13) 0.5022(11) 0.4333(8) 0.030(2) Uani 1 1 d . . .
C14 C -0.0966(12) 0.3816(10) 0.4385(8) 0.0284(19) Uani 1 1 d . . .

loop_
_atom_site_aniso_label
_atom_site_aniso_U_11
_atom_site_aniso_U_22
_atom_site_aniso_U_33
_atom_site_aniso_U_23
_atom_site_aniso_U_13
_atom_site_aniso_U_12
Cu 0.0489(7) 0.0185(6) 0.0162(6) 0.0037(4) 0.0077(4) 0.0142(5)
S 0.0507(14) 0.0225(11) 0.0227(11) 0.0074(9) 0.0142(10) 0.0113(10)
O1 0.087(6) 0.028(4) 0.029(4) 0.001(3) 0.012(4) 0.014(4)
O2 0.093(6) 0.019(4) 0.058(5) 0.009(4) 0.003(4) 0.012(4)
O3 0.054(4) 0.028(4) 0.028(3) 0.008(3) 0.010(3) 0.010(3)
N1 0.044(4) 0.035(4) 0.014(3) 0.007(3) 0.006(3) 0.014(4)
N2 0.049(5) 0.017(4) 0.030(4) 0.004(3) 0.010(3) 0.015(3)
N3 0.041(4) 0.025(4) 0.027(4) 0.009(3) 0.015(3) 0.016(3)
C1 0.056(6) 0.032(5) 0.031(5) 0.010(4) 0.006(4) 0.017(5)
C2 0.059(7) 0.053(7) 0.048(6) 0.032(6) 0.014(5) 0.029(6)
C3 0.059(7) 0.078(9) 0.028(5) 0.025(6) 0.016(5) 0.040(6)
C4 0.047(6) 0.059(7) 0.021(5) 0.001(5) 0.012(4) 0.020(5)
C5 0.044(5) 0.032(5) 0.017(4) 0.007(4) 0.010(4) 0.012(4)
C6 0.041(5) 0.032(5) 0.022(4) 0.002(4) 0.013(4) 0.011(4)
C7 0.053(6) 0.019(5) 0.031(5) 0.006(4) 0.016(4) 0.017(4)
C8 0.048(5) 0.028(5) 0.028(5) 0.015(4) 0.020(4) 0.021(4)
C9 0.056(6) 0.024(5) 0.060(7) 0.026(5) 0.021(5) 0.018(5)
C10 0.058(7) 0.052(7) 0.061(7) 0.038(6) 0.019(6) 0.030(6)
C11 0.073(7) 0.049(7) 0.035(6) 0.020(5) 0.007(5) 0.033(6)
C12 0.067(7) 0.030(5) 0.034(5) 0.016(4) 0.005(5) 0.021(5)
C13 0.048(5) 0.032(5) 0.020(4) 0.011(4) 0.014(4) 0.024(4)
C14 0.036(5) 0.018(4) 0.021(4) 0.002(3) 0.003(4) 0.007(4)

loop_
_atom_type_symbol
_atom_type_description
_atom_type_scat_dispersion_real
_atom_type_scat_dispersion_imag
_atom_type_scat_source
C C 0.0033 0.0016 'International Tables Vol C Tables 4.2.6.8 and 6.1.1.4'
H H 0.0000 0.0000 'International Tables Vol C Tables 4.2.6.8 and 6.1.1.4'
N N 0.0061 0.0033 'International Tables Vol C Tables 4.2.6.8 and 6.1.1.4'
O O 0.0106 0.0060 'International Tables Vol C Tables 4.2.6.8 and 6.1.1.4'
S S 0.1246 0.1234 'International Tables Vol C Tables 4.2.6.8 and 6.1.1.4'
Cu Cu 0.3201 1.2651 'International Tables Vol C Tables 4.2.6.8 and 6.1.1.4'

loop_
_geom_angle_atom_site_label_1
_geom_angle_atom_site_label_2
_geom_angle_atom_site_label_3
_geom_angle
_geom_angle_site_symmetry_1
_geom_angle_site_symmetry_3
_geom_angle_publ_flag
N2 Cu N1 81.5(3) . . ?
N2 Cu N3 81.6(3) . . ?
N1 Cu N3 163.0(3) . . ?
N2 Cu S 175.1(2) . . ?
N1 Cu S 99.4(2) . . ?
N3 Cu S 97.3(2) . . ?
N2 Cu O3 98.4(3) . . ?
N1 Cu O3 100.0(3) . . ?
N3 Cu O3 84.1(3) . . ?
S Cu O3 86.20(16) . . ?
N2 Cu O1 91.5(3) . 2 ?
N1 Cu O1 94.3(3) . 2 ?
N3 Cu O1 84.5(3) . 2 ?
S Cu O1 83.65(15) . 2 ?
O3 Cu O1 163.6(2) . 2 ?
C13 S Cu 93.0(3) . . ?
C6 O1 Cu 98.1(6) . 2 ?
C14 O3 Cu 96.4(6) . . ?
C5 N1 C1 118.9(8) . . ?
C5 N1 Cu 113.8(7) . . ?
C1 N1 Cu 127.3(6) . . ?
C7 N2 C6 126.2(8) . . ?
C7 N2 Cu 117.4(6) . . ?
C6 N2 Cu 116.3(6) . . ?
C12 N3 C8 118.4(8) . . ?
C12 N3 Cu 129.6(7) . . ?
C8 N3 Cu 111.8(6) . . ?
N1 C1 C2 120.9(9) . . ?
N1 C1 H1 119.5 . . ?
C2 C1 H1 119.6 . . ?
C3 C2 C1 118.7(11) . . ?
C3 C2 H2 120.9 . . ?
C1 C2 H2 120.4 . . ?
C2 C3 C4 120.9(10) . . ?
C2 C3 H3 119.5 . . ?
C4 C3 H3 119.6 . . ?
C5 C4 C3 117.1(10) . . ?
C5 C4 H4 121.4 . . ?
C3 C4 H4 121.5 . . ?
N1 C5 C4 123.4(10) . . ?
N1 C5 C6 115.6(8) . . ?
C4 C5 C6 121.0(9) . . ?
O1 C6 N2 126.7(10) . . ?
O1 C6 C5 121.6(9) . . ?
N2 C6 C5 111.8(8) . . ?
O2 C7 N2 127.7(9) . . ?
O2 C7 C8 120.3(9) . . ?
N2 C7 C8 111.9(8) . . ?
N3 C8 C9 120.9(9) . . ?
N3 C8 C7 116.5(8) . . ?
C9 C8 C7 122.5(9) . . ?
C8 C9 C10 120.6(9) . . ?
C8 C9 H9 119.7 . . ?
C10 C9 H9 119.7 . . ?
C11 C10 C9 116.9(10) . . ?
C11 C10 H10 121.9 . . ?
C9 C10 H10 121.2 . . ?
C10 C11 C12 120.4(11) . . ?
C10 C11 H11 119.8 . . ?
C12 C11 H11 119.8 . . ?
N3 C12 C11 122.7(10) . . ?
N3 C12 H12 118.4 . . ?
C11 C12 H12 118.8 . . ?
C14 C13 C14 91.2(7) . 2_566 ?
C14 C13 S 129.7(7) . . ?
C14 C13 S 139.1(7) 2_566 . ?
O3 C14 C13 133.2(8) . . ?
O3 C14 C13 138.0(9) . 2_566 ?
C13 C14 C13 88.8(7) . 2_566 ?

loop_
_geom_bond_atom_site_label_1
_geom_bond_atom_site_label_2
_geom_bond_distance
_geom_bond_site_symmetry_2
_geom_bond_publ_flag
Cu N2 1.963(7) . ?
Cu N1 2.012(7) . ?
Cu N3 2.032(8) . ?
Cu S 2.324(3) . ?
Cu O3 2.590(7) . ?
Cu O1 2.903(8) 2 ?
S C13 1.688(9) . ?
O1 C6 1.225(12) . ?
O1 Cu 2.903(8) 2 ?
O2 C7 1.226(12) . ?
O3 C14 1.236(11) . ?
N1 C5 1.338(12) . ?
N1 C1 1.355(13) . ?
N2 C7 1.347(12) . ?
N2 C6 1.362(12) . ?
N3 C12 1.308(13) . ?
N3 C8 1.362(12) . ?
C1 C2 1.395(15) . ?
C1 H1 0.9300 . ?
C2 C3 1.365(17) . ?
C2 H2 0.9299 . ?
C3 C4 1.390(17) . ?
C3 H3 0.9300 . ?
C4 C5 1.376(14) . ?
C4 H4 0.9300 . ?
C5 C6 1.504(14) . ?
C7 C8 1.500(14) . ?
C8 C9 1.370(14) . ?
C9 C10 1.386(16) . ?
C9 H9 0.9299 . ?
C10 C11 1.363(16) . ?
C10 H10 0.9301 . ?
C11 C12 1.377(14) . ?
C11 H11 0.9300 . ?
C12 H12 0.9300 . ?
C13 C14 1.416(13) . ?
C13 C14 1.470(11) 2_566 ?
C14 C13 1.470(11) 2_566 ?
